data_7041862
loop_
_publ_author_name
'Liu, Peng-Fei'
'Li, Yan-Yan'
'Zheng, Yu-Jun'
'Yu, Ju-Song'
'Duan, Rui-Huan'
'Chen, Hong'
'Lin, Hua'
'Chen, Ling'
'Wu, Li-Ming'

_publ_section_title
;
 Tailored synthesis of nonlinear optical quaternary chalcohalides:
 Ba4Ge3S9Cl2, Ba4Si3Se9Cl2 and Ba4Ge3Se9Cl2.
;
_journal_issue 8
_journal_name_full 'Dalton transactions (Cambridge, England : 2003)'
_journal_page_first 2715
_journal_page_last 2721
_journal_paper_doi 10.1039/c6dt04294e
_journal_volume 46
_journal_year 2017
_chemical_formula_sum 'Ba4 Cl2 Ge3 S9'
_chemical_formula_weight 1126.57
_chemical_name_systematic
; 
 ? 
;
_space_group_IT_number 173
_symmetry_cell_setting hexagonal
_symmetry_space_group_name_Hall 'P 6c'
_symmetry_space_group_name_H-M 'P 63'
_atom_sites_solution_hydrogens none
_atom_sites_solution_primary direct
_atom_sites_solution_secondary difmap
_audit_creation_method SHELXL-97
_audit_update_record
;
2016-11-11 deposited with the CCDC.
2017-01-27 downloaded from the CCDC.
;
_cell_angle_alpha 90.00
_cell_angle_beta 90.00
_cell_angle_gamma 120.00
_cell_formula_units_Z 2
_cell_length_a 9.8200(4)
_cell_length_b 9.8200(4)
_cell_length_c 12.0544(12)
_cell_measurement_reflns_used 2956
_cell_measurement_temperature 293(2)
_cell_measurement_theta_max 27.4277
_cell_measurement_theta_min 2.3949
_cell_volume 1006.70(12)
_computing_structure_refinement 'SHELXL-97 (Sheldrick, 1997)'
_computing_structure_solution 'SHELXS-97 (Sheldrick, 1990)'
_diffrn_ambient_temperature 293(2)
_diffrn_measured_fraction_theta_full 0.980
_diffrn_measured_fraction_theta_max 0.980
_diffrn_measurement_device
;
Mercury70 (2x2 bin mode)
;
_diffrn_radiation_detector CCD
_diffrn_radiation_monochromator graphite
_diffrn_radiation_source 'fine-focus sealed tube'
_diffrn_radiation_type MoK\a
_diffrn_radiation_wavelength 0.71073
_diffrn_reflns_av_R_equivalents 0.0292
_diffrn_reflns_av_sigmaI/netI 0.0252
_diffrn_reflns_limit_h_max 12
_diffrn_reflns_limit_h_min -12
_diffrn_reflns_limit_k_max 12
_diffrn_reflns_limit_k_min -12
_diffrn_reflns_limit_l_max 14
_diffrn_reflns_limit_l_min -13
_diffrn_reflns_number 7891
_diffrn_reflns_theta_full 27.43
_diffrn_reflns_theta_max 27.43
_diffrn_reflns_theta_min 2.93
_exptl_absorpt_coefficient_mu 13.288
_exptl_absorpt_correction_T_max 1.0000
_exptl_absorpt_correction_T_min 0.8082
_exptl_absorpt_correction_type multi-scan
_exptl_crystal_colour 'light yellow'
_exptl_crystal_density_diffrn 3.717
_exptl_crystal_density_method 'not measured'
_exptl_crystal_description block
_exptl_crystal_F_000 996
_exptl_crystal_size_max 0.2000
_exptl_crystal_size_mid 0.2000
_exptl_crystal_size_min 0.2000
_refine_diff_density_max 0.826
_refine_diff_density_min -0.745
_refine_diff_density_rms 0.095
_refine_ls_abs_structure_details 'Flack H D (1983), Acta Cryst. A39, 876-881'
_refine_ls_abs_structure_Flack 0.024(12)
_refine_ls_extinction_coef 0.00254(11)
_refine_ls_extinction_expression Fc^*^=kFc[1+0.001xFc^2^\l^3^/sin(2\q)]^-1/4^
_refine_ls_extinction_method SHELXL
_refine_ls_goodness_of_fit_ref 1.011
_refine_ls_hydrogen_treatment none
_refine_ls_matrix_type full
_refine_ls_number_parameters 56
_refine_ls_number_reflns 1480
_refine_ls_number_restraints 1
_refine_ls_restrained_S_all 1.011
_refine_ls_R_factor_all 0.0179
_refine_ls_R_factor_gt 0.0161
_refine_ls_shift/su_max 0.010
_refine_ls_shift/su_mean 0.002
_refine_ls_structure_factor_coef Fsqd
_refine_ls_weighting_details 'calc w=1/[\s^2^(Fo^2^)+(0.0072P)^2^+0.0000P] where P=(Fo^2^+2Fc^2^)/3'
_refine_ls_weighting_scheme calc
_refine_ls_wR_factor_gt 0.0274
_refine_ls_wR_factor_ref 0.0278
_reflns_number_gt 1424
_reflns_number_total 1480
_reflns_threshold_expression >2sigma(I)
_cod_data_source_file c6dt04294e2.cif
_cod_data_source_block Ba4Ge3S9Cl2
_cod_depositor_comments
;
The following automatic conversions were performed:

'_symmetry_cell_setting' value 'Hexagonal' changed to 'hexagonal'
according to
/usr/data/users/saulius/crontab/automatic-downloads/rss-feeds/RSC/lib/dictionaries/cif_core.dic
dictionary named 'cif_core.dic' version 2.4.2 from 2011-04-26.

'_exptl_absorpt_correction_type' value 'Multi-scan' changed to
'multi-scan' according to
/usr/data/users/saulius/crontab/automatic-downloads/rss-feeds/RSC/lib/dictionaries/cif_core.dic
dictionary named 'cif_core.dic' version 2.4.2 from 2011-04-26.

Automatic conversion script
Id: cif_fix_values 4268 2015-11-12 08:31:59Z antanas 

 Adding full bibliography for 7041861--7041863.cif.
;
_cod_original_sg_symbol_H-M P63
_cod_database_code 7041862

loop_
_symmetry_equiv_pos_as_xyz
'x, y, z'
'-y, x-y, z'
'-x+y, -x, z'
'-x, -y, z+1/2'
'y, -x+y, z+1/2'
'x-y, x, z+1/2'

loop_
_atom_site_label
_atom_site_type_symbol
_atom_site_fract_x
_atom_site_fract_y
_atom_site_fract_z
_atom_site_U_iso_or_equiv
_atom_site_adp_type
_atom_site_occupancy
_atom_site_symmetry_multiplicity
_atom_site_calc_flag
_atom_site_refinement_flags
Ba1 Ba 0.67101(2) 0.92154(2) 0.02475(2) 0.02027(7) Uani 1 1 d .
Ba2 Ba 0.6667 1.3333 0.20788(3) 0.01497(9) Uani 1 3 d S
Ge1 Ge 0.88408(4) 1.33218(4) -0.14327(3) 0.01275(9) Uani 1 1 d .
S1 S 0.91345(10) 1.33908(10) 0.03490(10) 0.01782(19) Uani 1 1 d .
S2 S 0.74987(10) 1.06989(10) 0.26941(8) 0.0168(2) Uani 1 1 d .
S3 S 0.66524(10) 1.11660(10) -0.20703(9) 0.0172(2) Uani 1 1 d .
Cl1 Cl 0.3333 0.6667 -0.03169(14) 0.0190(4) Uani 1 3 d S
Cl2 Cl 1.0000 1.0000 0.0008(3) 0.0581(10) Uani 1 3 d S

loop_
_atom_site_aniso_label
_atom_site_aniso_U_11
_atom_site_aniso_U_22
_atom_site_aniso_U_33
_atom_site_aniso_U_23
_atom_site_aniso_U_13
_atom_site_aniso_U_12
Ba1 0.01763(11) 0.01907(11) 0.02410(15) -0.00449(12) -0.00418(12) 0.00916(9)
Ba2 0.01662(11) 0.01662(11) 0.0117(2) 0.000 0.000 0.00831(6)
Ge1 0.01173(17) 0.01447(18) 0.0124(2) 0.00054(17) 0.00204(17) 0.00677(14)
S1 0.0185(4) 0.0256(4) 0.0117(5) 0.0007(5) 0.0023(4) 0.0128(4)
S2 0.0156(4) 0.0147(4) 0.0158(6) 0.0031(4) 0.0033(4) 0.0044(3)
S3 0.0158(4) 0.0168(4) 0.0185(6) -0.0042(4) 0.0006(4) 0.0078(4)
Cl1 0.0174(5) 0.0174(5) 0.0221(10) 0.000 0.000 0.0087(2)
Cl2 0.0177(5) 0.0177(5) 0.139(3) 0.000 0.000 0.0088(2)

loop_
_atom_type_symbol
_atom_type_description
_atom_type_scat_dispersion_real
_atom_type_scat_dispersion_imag
_atom_type_scat_source
S S 0.1246 0.1234 'International Tables Vol C Tables 4.2.6.8 and 6.1.1.4'
Cl Cl 0.1484 0.1585 'International Tables Vol C Tables 4.2.6.8 and 6.1.1.4'
Ge Ge 0.1547 1.8001 'International Tables Vol C Tables 4.2.6.8 and 6.1.1.4'
Ba Ba -0.3244 2.2819 'International Tables Vol C Tables 4.2.6.8 and 6.1.1.4'

loop_
_geom_angle_atom_site_label_1
_geom_angle_atom_site_label_2
_geom_angle_atom_site_label_3
_geom_angle
_geom_angle_site_symmetry_1
_geom_angle_site_symmetry_3
Cl2 Ba1 Cl1 142.21(3) . .
Cl2 Ba1 S2 89.26(6) . .
Cl1 Ba1 S2 119.41(3) . .
Cl2 Ba1 S1 74.959(16) . 2_765
Cl1 Ba1 S1 73.098(16) . 2_765
S2 Ba1 S1 107.75(3) . 2_765
Cl2 Ba1 S3 95.58(5) . .
Cl1 Ba1 S3 87.81(3) . .
S2 Ba1 S3 124.55(2) . .
S1 Ba1 S3 126.87(3) 2_765 .
Cl2 Ba1 S1 143.163(16) . 3_575
Cl1 Ba1 S1 70.943(16) . 3_575
S2 Ba1 S1 79.87(3) . 3_575
S1 Ba1 S1 141.88(2) 2_765 3_575
S3 Ba1 S1 63.96(2) . 3_575
Cl2 Ba1 S2 75.69(6) . 6_654
Cl1 Ba1 S2 72.08(3) . 6_654
S2 Ba1 S2 163.74(3) . 6_654
S1 Ba1 S2 62.80(2) 2_765 6_654
S3 Ba1 S2 64.19(2) . 6_654
S1 Ba1 S2 115.91(2) 3_575 6_654
Cl2 Ba1 S1 71.789(15) . .
Cl1 Ba1 S1 140.585(18) . .
S2 Ba1 S1 64.90(2) . .
S1 Ba1 S1 145.91(2) 2_765 .
S3 Ba1 S1 64.58(2) . .
S1 Ba1 S1 71.72(3) 3_575 .
S2 Ba1 S1 114.63(2) 6_654 .
Cl2 Ba1 Ba2 107.90(3) . .
Cl1 Ba1 Ba2 109.885(14) . .
S2 Ba1 Ba2 43.112(17) . .
S1 Ba1 Ba2 149.35(2) 2_765 .
S3 Ba1 Ba2 83.671(18) . .
S1 Ba1 Ba2 43.301(17) 3_575 .
S2 Ba1 Ba2 147.836(16) 6_654 .
S1 Ba1 Ba2 43.253(16) . .
Cl1 Ba2 S2 76.45(2) 4_675 .
Cl1 Ba2 S2 76.45(2) 4_675 2_775
S2 Ba2 S2 114.688(15) . 2_775
Cl1 Ba2 S2 76.45(2) 4_675 3_575
S2 Ba2 S2 114.688(15) . 3_575
S2 Ba2 S2 114.688(15) 2_775 3_575
Cl1 Ba2 S1 131.04(2) 4_675 .
S2 Ba2 S1 70.24(2) . .
S2 Ba2 S1 85.91(2) 2_775 .
S2 Ba2 S1 150.55(3) 3_575 .
Cl1 Ba2 S1 131.04(2) 4_675 3_575
S2 Ba2 S1 85.91(2) . 3_575
S2 Ba2 S1 150.55(3) 2_775 3_575
S2 Ba2 S1 70.24(2) 3_575 3_575
S1 Ba2 S1 81.57(3) . 3_575
Cl1 Ba2 S1 131.04(2) 4_675 2_775
S2 Ba2 S1 150.55(3) . 2_775
S2 Ba2 S1 70.24(2) 2_775 2_775
S2 Ba2 S1 85.91(2) 3_575 2_775
S1 Ba2 S1 81.57(3) . 2_775
S1 Ba2 S1 81.57(3) 3_575 2_775
Cl1 Ba2 Ba1 118.504(6) 4_675 .
S2 Ba2 Ba1 43.829(19) . .
S2 Ba2 Ba1 133.784(17) 2_775 .
S2 Ba2 Ba1 111.398(16) 3_575 .
S1 Ba2 Ba1 50.340(16) . .
S1 Ba2 Ba1 49.367(16) 3_575 .
S1 Ba2 Ba1 110.46(2) 2_775 .
Cl1 Ba2 Ba1 118.504(6) 4_675 2_775
S2 Ba2 Ba1 111.398(16) . 2_775
S2 Ba2 Ba1 43.829(19) 2_775 2_775
S2 Ba2 Ba1 133.784(17) 3_575 2_775
S1 Ba2 Ba1 49.367(16) . 2_775
S1 Ba2 Ba1 110.46(2) 3_575 2_775
S1 Ba2 Ba1 50.340(16) 2_775 2_775
Ba1 Ba2 Ba1 99.114(8) . 2_775
Cl1 Ba2 Ba1 118.504(6) 4_675 3_575
S2 Ba2 Ba1 133.784(17) . 3_575
S2 Ba2 Ba1 111.398(16) 2_775 3_575
S2 Ba2 Ba1 43.829(19) 3_575 3_575
S1 Ba2 Ba1 110.46(2) . 3_575
S1 Ba2 Ba1 50.340(16) 3_575 3_575
S1 Ba2 Ba1 49.367(16) 2_775 3_575
Ba1 Ba2 Ba1 99.114(8) . 3_575
Ba1 Ba2 Ba1 99.114(8) 2_775 3_575
S2 Ge1 S1 112.47(4) 5_564 .
S2 Ge1 S3 102.45(4) 5_564 .
S1 Ge1 S3 114.52(4) . .
S2 Ge1 S3 106.59(4) 5_564 2_775
S1 Ge1 S3 111.76(4) . 2_775
S3 Ge1 S3 108.38(5) . 2_775
Ge1 S1 Ba2 124.23(4) . .
Ge1 S1 Ba1 94.63(3) . 3_675
Ba2 S1 Ba1 140.98(4) . 3_675
Ge1 S1 Ba1 88.80(3) . 2_775
Ba2 S1 Ba1 87.33(2) . 2_775
Ba1 S1 Ba1 97.83(2) 3_675 2_775
Ge1 S1 Ba1 85.88(3) . .
Ba2 S1 Ba1 86.41(2) . .
Ba1 S1 Ba1 93.78(2) 3_675 .
Ba1 S1 Ba1 167.58(3) 2_775 .
Ge1 S2 Ba2 108.26(3) 6_655 .
Ge1 S2 Ba1 98.82(3) 6_655 .
Ba2 S2 Ba1 93.06(3) . .
Ge1 S2 Ba1 90.09(3) 6_655 5_565
Ba2 S2 Ba1 92.70(2) . 5_565
Ba1 S2 Ba1 167.30(3) . 5_565
Ge1 S3 Ge1 109.84(4) . 3_575
Ge1 S3 Ba1 88.42(3) . .
Ge1 S3 Ba1 90.02(3) 3_575 .
Ba1 Cl1 Ba1 115.24(2) 2_665 .
Ba1 Cl1 Ba1 115.24(2) 2_665 3_565
Ba1 Cl1 Ba1 115.24(2) . 3_565
Ba1 Cl1 Ba2 102.80(3) 2_665 4_674
Ba1 Cl1 Ba2 102.80(3) . 4_674
Ba1 Cl1 Ba2 102.80(3) 3_565 4_674
Ba1 Cl2 Ba1 119.05(2) 3_675 2_765
Ba1 Cl2 Ba1 119.05(2) 3_675 .
Ba1 Cl2 Ba1 119.05(2) 2_765 .

loop_
_geom_bond_atom_site_label_1
_geom_bond_atom_site_label_2
_geom_bond_distance
_geom_bond_site_symmetry_2
Ba1 Cl2 2.9369(4) .
Ba1 Cl1 3.0697(4) .
Ba1 S2 3.2082(11) .
Ba1 S1 3.3629(9) 2_765
Ba1 S3 3.4040(11) .
Ba1 S1 3.5145(9) 3_575
Ba1 S2 3.5315(11) 6_654
Ba1 S1 3.5684(9) .
Ba1 Ba2 4.6261(3) .
Ba2 Cl1 3.1393(17) 4_675
Ba2 S2 3.1661(9) .
Ba2 S2 3.1661(9) 2_775
Ba2 S2 3.1661(9) 3_575
Ba2 S1 3.1761(10) .
Ba2 S1 3.1761(10) 3_575
Ba2 S1 3.1761(10) 2_775
Ba2 Ba1 4.6261(3) 2_775
Ba2 Ba1 4.6261(3) 3_575
Ge1 S2 2.1609(9) 5_564
Ge1 S1 2.1636(12) .
Ge1 S3 2.2674(10) .
Ge1 S3 2.2635(10) 2_775
S1 Ba1 3.3629(9) 3_675
S1 Ba1 3.5145(9) 2_775
S2 Ge1 2.1609(9) 6_655
S2 Ba1 3.5315(11) 5_565
S3 Ge1 2.2635(10) 3_575
Cl1 Ba1 3.0697(4) 2_665
Cl1 Ba1 3.0697(4) 3_565
Cl1 Ba2 3.1393(17) 4_674
Cl2 Ba1 2.9369(4) 3_675
Cl2 Ba1 2.9369(4) 2_765
